data_7106267
loop_
_publ_author_name
'Jian-Hua Jia'
'Jing-Xia Liang'
'Zhen Lei'
'Ze-Xing Cao'
'Quan-Ming Wang'

_publ_contact_author_email qmwang@xmu.edu.cn
_publ_contact_author_name 'Quan-Ming Wang'
_publ_section_title
;
 Luminescent gold(I)-copper(I) clusters with unprecedented carbon-centered
 trigonal prismatic hexagold
;
_journal_name_full Chem.Commun.
_journal_page_first 4739
_journal_paper_doi 10.1039/c1cc10497g
_journal_volume 47
_journal_year 2011
_chemical_formula_sum 'C115 H110 Au6 B4 Cl12 Cu2 F16 N6 P6'
_chemical_formula_weight 3843.43
_chemical_name_systematic
;
?
;
_space_group_IT_number 13
_symmetry_cell_setting monoclinic
_symmetry_space_group_name_Hall '-P 2yac'
_symmetry_space_group_name_H-M 'P 1 2/n 1'
_atom_sites_solution_hydrogens geom
_atom_sites_solution_primary direct
_atom_sites_solution_secondary difmap
_audit_creation_method SHELXL-97
_cell_angle_alpha 90.00
_cell_angle_beta 90.610(2)
_cell_angle_gamma 90.00
_cell_formula_units_Z 2
_cell_length_a 17.5733(3)
_cell_length_b 17.4274(5)
_cell_length_c 21.4717(4)
_cell_measurement_temperature 173(2)
_cell_volume 6575.5(3)
_computing_cell_refinement 'CrysAlis RED, Oxford Diffraction Ltd.'
_computing_data_collection 'CrysAlis CCD, Oxford Diffraction Ltd.'
_computing_data_reduction 'CrysAlis RED, Oxford Diffraction Ltd.'
_computing_structure_refinement 'SHELXL-97 (Sheldrick, 1997)'
_computing_structure_solution 'SHELXS-97 (Sheldrick, 1990)'
_diffrn_ambient_temperature 173(2)
_diffrn_measured_fraction_theta_full 0.999
_diffrn_measured_fraction_theta_max 0.829
_diffrn_measurement_device_type 'Oxford Gemini S Ultra'
_diffrn_radiation_monochromator graphite
_diffrn_radiation_source 'Enhance (Mo) X-ray Source'
_diffrn_radiation_type MoK\a
_diffrn_radiation_wavelength 0.71073
_diffrn_reflns_av_R_equivalents 0.0865
_diffrn_reflns_av_sigmaI/netI 0.2222
_diffrn_reflns_limit_h_max 23
_diffrn_reflns_limit_h_min -24
_diffrn_reflns_limit_k_max 24
_diffrn_reflns_limit_k_min -20
_diffrn_reflns_limit_l_max 22
_diffrn_reflns_limit_l_min -30
_diffrn_reflns_number 48447
_diffrn_reflns_theta_full 26.00
_diffrn_reflns_theta_max 30.82
_diffrn_reflns_theta_min 2.23
_exptl_absorpt_coefficient_mu 7.370
_exptl_absorpt_correction_T_max 0.7570
_exptl_absorpt_correction_T_min 0.1884
_exptl_absorpt_correction_type multi-scan
_exptl_absorpt_process_details
;
CrysAlis RED, Oxford Diffraction Ltd.,
Version 1.171.32.4 (release 27-04-2006 CrysAlis171 .NET)
(compiled Apr 27 2007,17:53:11)
Empirical absorption correction using spherical harmonics,
implemented in SCALE3 ABSPACK scaling algorithm.
;
_exptl_crystal_colour red
_exptl_crystal_density_diffrn 1.941
_exptl_crystal_density_method 'not measured'
_exptl_crystal_description prismatic
_exptl_crystal_F_000 3664
_exptl_crystal_size_max 0.34
_exptl_crystal_size_mid 0.10
_exptl_crystal_size_min 0.04
_refine_diff_density_max 3.728
_refine_diff_density_min -1.717
_refine_diff_density_rms 0.227
_refine_ls_extinction_method none
_refine_ls_goodness_of_fit_ref 0.887
_refine_ls_hydrogen_treatment constr
_refine_ls_matrix_type full
_refine_ls_number_parameters 679
_refine_ls_number_reflns 17103
_refine_ls_number_restraints 58
_refine_ls_restrained_S_all 0.897
_refine_ls_R_factor_all 0.1379
_refine_ls_R_factor_gt 0.0505
_refine_ls_shift/su_max 0.002
_refine_ls_shift/su_mean 0.000
_refine_ls_structure_factor_coef Fsqd
_refine_ls_weighting_details 'calc w=1/[\s^2^(Fo^2^)+(0.0450P)^2^+0.0000P] where P=(Fo^2^+2Fc^2^)/3'
_refine_ls_weighting_scheme calc
_refine_ls_wR_factor_gt 0.1192
_refine_ls_wR_factor_ref 0.1291
_reflns_number_gt 7357
_reflns_number_total 17103
_reflns_threshold_expression >2sigma(I)
_cod_data_source_file c1cc10497g.txt
_cod_data_source_block 1
_cod_original_sg_symbol_H-M P2/n
_cod_database_code 7106267

loop_
_symmetry_equiv_pos_as_xyz
'x, y, z'
'-x+1/2, y, -z+1/2'
'-x, -y, -z'
'x-1/2, -y, z-1/2'

loop_
_atom_site_label
_atom_site_type_symbol
_atom_site_fract_x
_atom_site_fract_y
_atom_site_fract_z
_atom_site_U_iso_or_equiv
_atom_site_adp_type
_atom_site_occupancy
_atom_site_symmetry_multiplicity
_atom_site_calc_flag
_atom_site_refinement_flags
_atom_site_disorder_assembly
_atom_site_disorder_group
Au1 Au 0.32910(2) 0.08927(3) 0.74864(2) 0.02004(11) Uani 1 1 d . . .
Au2 Au 0.32721(2) 0.22843(3) 0.81924(2) 0.02076(12) Uani 1 1 d . . .
Au3 Au 0.32927(2) 0.23449(3) 0.68588(2) 0.02194(13) Uani 1 1 d . . .
Cu1 Cu 0.46281(7) 0.18732(9) 0.75522(7) 0.0255(4) Uani 1 1 d . . .
C1 C 0.2500 0.1824(10) 0.7500 0.017(4) Uani 1 2 d S . .
P1 P 0.41453(16) -0.0069(2) 0.75702(13) 0.0219(8) Uani 1 1 d . . .
P2 P 0.40899(16) 0.2852(2) 0.88645(14) 0.0238(8) Uani 1 1 d . . .
P3 P 0.41472(17) 0.2782(2) 0.61694(15) 0.0279(8) Uani 1 1 d . . .
N1 N 0.5107(5) 0.0982(6) 0.8081(4) 0.024(2) Uani 1 1 d . . .
N2 N 0.5073(5) 0.2889(6) 0.7929(5) 0.030(3) Uani 1 1 d . . .
N3 N 0.5123(5) 0.1748(6) 0.6663(4) 0.026(2) Uani 1 1 d . . .
C111 C 0.4911(6) 0.0237(8) 0.8094(5) 0.022(3) Uani 1 1 d . . .
C112 C 0.5320(6) -0.0320(9) 0.8439(5) 0.035(4) Uani 1 1 d . . .
H11A H 0.5169 -0.0843 0.8433 0.042 Uiso 1 1 calc R . .
C113 C 0.5950(7) -0.0084(8) 0.8789(5) 0.031(3) Uani 1 1 d . . .
H11B H 0.6231 -0.0443 0.9032 0.038 Uiso 1 1 calc R . .
C114 C 0.6160(7) 0.0677(9) 0.8779(6) 0.042(4) Uani 1 1 d . . .
H11C H 0.6602 0.0844 0.8999 0.050 Uiso 1 1 calc R . .
C115 C 0.5712(6) 0.1206(8) 0.8439(5) 0.029(3) Uani 1 1 d . . .
H11D H 0.5836 0.1736 0.8460 0.035 Uiso 1 1 calc R . .
C121 C 0.3731(7) -0.0922(8) 0.7897(5) 0.029(3) Uani 1 1 d . . .
C122 C 0.3253(6) -0.0846(9) 0.8404(6) 0.036(3) Uani 1 1 d . . .
H12A H 0.3175 -0.0355 0.8584 0.044 Uiso 1 1 calc R . .
C123 C 0.2891(8) -0.1479(9) 0.8648(6) 0.045(4) Uani 1 1 d . . .
H12B H 0.2570 -0.1426 0.8998 0.054 Uiso 1 1 calc R . .
C124 C 0.2992(8) -0.2153(10) 0.8393(7) 0.055(5) Uani 1 1 d . . .
H12C H 0.2734 -0.2583 0.8561 0.066 Uiso 1 1 calc R . .
C125 C 0.3476(10) -0.2266(10) 0.7871(7) 0.063(5) Uani 1 1 d . . .
H12D H 0.3534 -0.2758 0.7686 0.076 Uiso 1 1 calc R . .
C126 C 0.3846(8) -0.1649(9) 0.7651(7) 0.050(4) Uani 1 1 d . . .
H12E H 0.4195 -0.1713 0.7320 0.059 Uiso 1 1 calc R . .
C131 C 0.4645(6) -0.0359(7) 0.6872(5) 0.020(3) Uani 1 1 d . . .
C132 C 0.5332(6) -0.0722(8) 0.6876(6) 0.034(3) Uani 1 1 d . . .
H13A H 0.5578 -0.0821 0.7263 0.041 Uiso 1 1 calc R . .
C133 C 0.5677(7) -0.0949(9) 0.6336(6) 0.044(4) Uani 1 1 d . . .
H13B H 0.6137 -0.1234 0.6359 0.053 Uiso 1 1 calc R . .
C134 C 0.5386(8) -0.0780(8) 0.5794(7) 0.045(4) Uani 1 1 d . . .
H13C H 0.5636 -0.0934 0.5424 0.054 Uiso 1 1 calc R . .
C135 C 0.4698(8) -0.0367(8) 0.5761(6) 0.042(4) Uani 1 1 d . . .
H13D H 0.4491 -0.0226 0.5366 0.051 Uiso 1 1 calc R . .
C136 C 0.4322(7) -0.0164(7) 0.6300(6) 0.030(3) Uani 1 1 d . . .
H13E H 0.3852 0.0104 0.6279 0.036 Uiso 1 1 calc R . .
C211 C 0.4843(7) 0.3318(7) 0.8425(6) 0.027(3) Uani 1 1 d . . .
C212 C 0.5180(7) 0.3983(9) 0.8614(6) 0.045(4) Uani 1 1 d . . .
H21A H 0.5010 0.4237 0.8978 0.054 Uiso 1 1 calc R . .
C213 C 0.5780(8) 0.4292(8) 0.8266(7) 0.052(4) Uani 1 1 d . . .
H21B H 0.5978 0.4788 0.8354 0.062 Uiso 1 1 calc R . .
C214 C 0.6073(8) 0.3844(9) 0.7788(7) 0.047(4) Uani 1 1 d . . .
H21C H 0.6533 0.3975 0.7586 0.057 Uiso 1 1 calc R . .
C215 C 0.5661(6) 0.3196(8) 0.7622(6) 0.033(3) Uani 1 1 d . . .
H21D H 0.5810 0.2942 0.7251 0.040 Uiso 1 1 calc R . .
C221 C 0.3615(7) 0.3576(8) 0.9297(6) 0.036(3) Uani 1 1 d . . .
C222 C 0.3139(8) 0.4084(10) 0.8981(7) 0.052(4) Uani 1 1 d . . .
H22A H 0.3107 0.4064 0.8540 0.063 Uiso 1 1 calc R . .
C223 C 0.2715(9) 0.4615(10) 0.9297(9) 0.067(5) Uani 1 1 d . . .
H22B H 0.2410 0.4964 0.9064 0.080 Uiso 1 1 calc R . .
C224 C 0.2709(9) 0.4664(11) 0.9934(9) 0.070(6) Uani 1 1 d . . .
H22C H 0.2381 0.5009 1.0143 0.084 Uiso 1 1 calc R . .
C225 C 0.3188(9) 0.4203(11) 1.0250(8) 0.070(6) Uani 1 1 d . . .
H22D H 0.3223 0.4257 1.0689 0.084 Uiso 1 1 calc R . .
C226 C 0.3663(8) 0.3617(9) 0.9948(6) 0.045(4) Uani 1 1 d . . .
H22E H 0.3984 0.3284 1.0182 0.054 Uiso 1 1 calc R . .
C231 C 0.4601(6) 0.2248(8) 0.9409(5) 0.027(3) Uani 1 1 d . . .
C232 C 0.5256(7) 0.2460(8) 0.9700(6) 0.037(4) Uani 1 1 d . . .
H23A H 0.5453 0.2960 0.9634 0.044 Uiso 1 1 calc R . .
C233 C 0.5647(8) 0.1952(10) 1.0096(6) 0.046(4) Uani 1 1 d . . .
H23B H 0.6110 0.2105 1.0292 0.055 Uiso 1 1 calc R . .
C234 C 0.5359(8) 0.1236(10) 1.0199(6) 0.046(4) Uani 1 1 d . . .
H23C H 0.5624 0.0892 1.0468 0.055 Uiso 1 1 calc R . .
C235 C 0.4694(7) 0.1006(9) 0.9921(6) 0.044(4) Uani 1 1 d . . .
H23D H 0.4492 0.0508 0.9991 0.053 Uiso 1 1 calc R . .
C236 C 0.4323(8) 0.1529(9) 0.9532(6) 0.043(4) Uani 1 1 d . . .
H23E H 0.3854 0.1381 0.9342 0.052 Uiso 1 1 calc R . .
C311 C 0.4920(6) 0.2087(8) 0.6125(6) 0.034(4) Uani 1 1 d . . .
C312 C 0.5297(7) 0.1935(8) 0.5577(6) 0.036(4) Uani 1 1 d . . .
H31A H 0.5127 0.2172 0.5202 0.043 Uiso 1 1 calc R . .
C313 C 0.5904(7) 0.1454(8) 0.5561(6) 0.037(4) Uani 1 1 d . . .
H31B H 0.6156 0.1358 0.5179 0.045 Uiso 1 1 calc R . .
C314 C 0.6160(7) 0.1098(9) 0.6115(6) 0.044(4) Uani 1 1 d . . .
H31C H 0.6593 0.0773 0.6129 0.053 Uiso 1 1 calc R . .
C315 C 0.5720(6) 0.1261(7) 0.6651(6) 0.030(3) Uani 1 1 d . . .
H31D H 0.5856 0.1009 0.7028 0.036 Uiso 1 1 calc R . .
C321 C 0.3785(6) 0.2849(8) 0.5372(6) 0.034(4) Uani 1 1 d . . .
C322 C 0.3304(7) 0.2257(9) 0.5178(6) 0.039(4) Uani 1 1 d . . .
H32A H 0.3171 0.1860 0.5459 0.046 Uiso 1 1 calc R . .
C323 C 0.3021(8) 0.2250(10) 0.4572(6) 0.047(4) Uani 1 1 d . . .
H32B H 0.2707 0.1841 0.4429 0.056 Uiso 1 1 calc R . .
C324 C 0.3210(10) 0.2864(12) 0.4173(7) 0.067(6) Uani 1 1 d . . .
H32C H 0.3012 0.2879 0.3760 0.081 Uiso 1 1 calc R . .
C325 C 0.3668(10) 0.3426(10) 0.4377(6) 0.057(5) Uani 1 1 d . . .
H32D H 0.3800 0.3830 0.4102 0.068 Uiso 1 1 calc R . .
C326 C 0.3947(8) 0.3431(9) 0.4963(6) 0.045(4) Uani 1 1 d . . .
H32E H 0.4261 0.3844 0.5096 0.054 Uiso 1 1 calc R . .
C331 C 0.4599(6) 0.3677(8) 0.6356(6) 0.029(3) Uani 1 1 d . . .
C332 C 0.5296(7) 0.3899(9) 0.6127(6) 0.045(4) Uani 1 1 d . . .
H33A H 0.5545 0.3577 0.5836 0.054 Uiso 1 1 calc R . .
C333 C 0.5645(8) 0.4580(9) 0.6310(8) 0.055(4) Uani 1 1 d . . .
H33B H 0.6125 0.4716 0.6143 0.065 Uiso 1 1 calc R . .
C334 C 0.5313(9) 0.5037(10) 0.6713(7) 0.059(5) Uani 1 1 d . . .
H33C H 0.5558 0.5497 0.6842 0.071 Uiso 1 1 calc R . .
C335 C 0.4605(9) 0.4845(10) 0.6948(8) 0.061(5) Uani 1 1 d . . .
H33D H 0.4364 0.5182 0.7233 0.073 Uiso 1 1 calc R . .
C336 C 0.4249(8) 0.4179(9) 0.6776(6) 0.039(4) Uani 1 1 d . . .
H33E H 0.3764 0.4056 0.6941 0.046 Uiso 1 1 calc R . .
B1 B 0.2459(10) 0.0016(12) 1.0040(8) 0.047(5) Uiso 1 1 d . . .
F1 F 0.1930(7) 0.0310(8) 0.9682(6) 0.139(5) Uiso 1 1 d . . .
F2 F 0.2399(6) -0.0761(7) 1.0057(5) 0.101(4) Uiso 1 1 d . . .
F3 F 0.3160(5) 0.0171(6) 0.9774(4) 0.083(3) Uiso 1 1 d . . .
F4 F 0.2427(5) 0.0341(6) 1.0606(4) 0.073(3) Uiso 1 1 d . . .
B2 B 0.2500 0.5573(9) 0.7500 0.064(8) Uiso 1 2 d SD . .
F5 F 0.2500 0.4806(8) 0.7500 0.117(6) Uiso 1 2 d SD . .
F6 F 0.2049(8) 0.5900(8) 0.7904(7) 0.061(5) Uiso 0.50 1 d PD . .
F7 F 0.3245(7) 0.5769(9) 0.7661(8) 0.086(6) Uiso 0.50 1 d PD . .
F8 F 0.2405(10) 0.5852(9) 0.6914(6) 0.080(6) Uiso 0.50 1 d PD . .
B3 B 0.7500 -0.4469(11) 0.7500 0.107(13) Uiso 1 2 d SD . .
F9 F 0.6771(8) -0.4391(12) 0.7374(10) 0.118(8) Uiso 0.50 1 d PD . .
F10 F 0.7593(10) -0.5075(10) 0.7913(7) 0.093(7) Uiso 0.50 1 d PD . .
F11 F 0.7710(11) -0.3836(11) 0.7873(8) 0.133(9) Uiso 0.50 1 d PD . .
F12 F 0.7962(11) -0.4510(13) 0.7038(8) 0.127(9) Uiso 0.50 1 d PD . .
C1S C 0.599(2) -0.304(2) 0.8059(16) 0.259(19) Uiso 1 1 d . . .
H1SA H 0.5667 -0.3474 0.8203 0.311 Uiso 1 1 calc R . .
H1SB H 0.6513 -0.3238 0.8013 0.311 Uiso 1 1 calc R . .
Cl1 Cl 0.5985(4) -0.2328(5) 0.8616(3) 0.140(2) Uiso 1 1 d . . .
Cl2 Cl 0.5647(4) -0.2730(4) 0.7321(3) 0.138(2) Uiso 1 1 d . . .
C2S C 0.741(2) -0.056(2) 0.7828(15) 0.080(11) Uiso 0.50 1 d P . .
H2SA H 0.6874 -0.0661 0.7875 0.096 Uiso 0.50 1 d PR . .
H2SB H 0.7640 -0.0558 0.8234 0.096 Uiso 0.50 1 d PR . .
Cl3 Cl 0.7500 0.0282(5) 0.7500 0.112(3) Uiso 1 2 d S . .
Cl4 Cl 0.7795(6) -0.1326(7) 0.7382(6) 0.112(4) Uiso 0.50 1 d P . .
C3S C 0.5968(12) 0.3424(13) 0.3887(9) 0.113(8) Uiso 1 1 d . . .
H3SA H 0.5528 0.3566 0.3620 0.136 Uiso 1 1 calc R . .
H3SB H 0.6432 0.3525 0.3643 0.136 Uiso 1 1 calc R . .
Cl5 Cl 0.5924(3) 0.2514(4) 0.4004(3) 0.115(2) Uiso 1 1 d . . .
Cl6 Cl 0.5980(3) 0.4065(4) 0.4531(3) 0.118(2) Uiso 1 1 d . . .
C4S C 0.4112(14) -0.3868(18) 0.8974(10) 0.061(9) Uiso 0.50 1 d PD . .
H4SA H 0.3597 -0.4069 0.8879 0.073 Uiso 0.50 1 calc PR . .
H4SB H 0.4072 -0.3318 0.9085 0.073 Uiso 0.50 1 calc PR . .
Cl7 Cl 0.4684(11) -0.3992(12) 0.8384(9) 0.210(8) Uiso 0.50 1 d PD . .
Cl8 Cl 0.4519(6) -0.4360(8) 0.9539(5) 0.112(4) Uiso 0.50 1 d PD . .
C11S C 0.746(3) 0.355(5) 0.461(2) 0.39(5) Uiso 0.50 1 d PDU . .
H11E H 0.7783 0.3862 0.4345 0.582 Uiso 0.50 1 calc PR . .
H11F H 0.6990 0.3820 0.4702 0.582 Uiso 0.50 1 calc PR . .
H11G H 0.7342 0.3062 0.4399 0.582 Uiso 0.50 1 calc PR . .
C12S C 0.7871(9) 0.3380(10) 0.5201(7) 0.006(4) Uiso 0.50 1 d PDU . .
H12F H 0.8366 0.3125 0.5131 0.007 Uiso 0.50 1 calc PR . .
H12G H 0.7946 0.3846 0.5458 0.007 Uiso 0.50 1 calc PR . .
C13S C 0.7311(12) 0.2863(16) 0.5463(7) 0.082(11) Uiso 0.50 1 d PDU . .
H13F H 0.7155 0.2456 0.5167 0.098 Uiso 0.50 1 calc PR . .
H13G H 0.6856 0.3139 0.5615 0.098 Uiso 0.50 1 calc PR . .
C14S C 0.7783(12) 0.2568(13) 0.5972(7) 0.058(8) Uiso 0.50 1 d PDU . .
H14A H 0.7826 0.2002 0.5960 0.070 Uiso 0.50 1 calc PR . .
H14B H 0.8297 0.2801 0.5978 0.070 Uiso 0.50 1 calc PR . .
C15S C 0.7334(10) 0.2823(10) 0.6474(6) 0.018(5) Uiso 0.50 1 d PDU . .
H15A H 0.6785 0.2799 0.6368 0.021 Uiso 0.50 1 calc PR . .
H15B H 0.7469 0.3354 0.6596 0.021 Uiso 0.50 1 calc PR . .
C16S C 0.7528(9) 0.2291(10) 0.6951(5) 0.002(4) Uiso 0.50 1 d PDU . .
H16A H 0.7225 0.2399 0.7322 0.004 Uiso 0.50 1 calc PR . .
H16B H 0.8070 0.2340 0.7056 0.004 Uiso 0.50 1 calc PR . .
H16C H 0.7423 0.1768 0.6806 0.004 Uiso 0.50 1 calc PR . .

loop_
_atom_site_aniso_label
_atom_site_aniso_U_11
_atom_site_aniso_U_22
_atom_site_aniso_U_33
_atom_site_aniso_U_23
_atom_site_aniso_U_13
_atom_site_aniso_U_12
Au1 0.01461(19) 0.0233(3) 0.0222(2) 0.0003(2) 0.00111(16) 0.0023(2)
Au2 0.0152(2) 0.0260(3) 0.0210(2) -0.0016(2) -0.00057(18) -0.0017(2)
Au3 0.0152(2) 0.0283(3) 0.0224(2) 0.0056(2) 0.00440(18) 0.0008(2)
Cu1 0.0189(7) 0.0286(10) 0.0292(8) 0.0011(7) 0.0034(6) 0.0003(7)
C1 0.011(7) 0.025(11) 0.015(8) 0.000 0.002(6) 0.000
P1 0.0170(15) 0.027(2) 0.0221(17) -0.0003(15) 0.0030(12) 0.0021(14)
P2 0.0212(15) 0.021(2) 0.0292(17) -0.0045(15) -0.0044(13) 0.0010(14)
P3 0.0207(15) 0.030(2) 0.0333(18) 0.0091(17) 0.0058(13) 0.0014(16)
N1 0.024(5) 0.028(7) 0.020(5) -0.006(5) 0.005(4) -0.004(5)
N2 0.012(5) 0.033(8) 0.044(7) 0.001(6) -0.005(4) 0.003(5)
N3 0.024(5) 0.028(7) 0.026(6) 0.000(5) 0.011(4) -0.006(5)
C111 0.021(6) 0.038(9) 0.008(5) 0.000(6) 0.007(5) 0.004(6)
C112 0.020(6) 0.053(11) 0.032(7) 0.005(7) 0.000(5) 0.007(7)
C113 0.031(7) 0.033(9) 0.030(7) 0.011(7) -0.010(6) 0.011(7)
C114 0.031(7) 0.067(13) 0.028(7) 0.014(8) -0.006(6) 0.002(8)
C115 0.026(6) 0.034(9) 0.027(7) 0.001(6) 0.001(5) 0.005(6)
C121 0.035(7) 0.023(8) 0.028(7) -0.006(6) -0.005(5) 0.005(7)
C122 0.024(6) 0.038(10) 0.047(8) 0.004(8) 0.009(6) 0.000(7)
C123 0.062(10) 0.038(11) 0.037(9) 0.009(8) 0.009(7) -0.011(9)
C124 0.051(9) 0.049(12) 0.066(11) 0.026(10) 0.005(8) -0.025(9)
C125 0.098(13) 0.030(10) 0.063(11) 0.001(9) 0.006(10) -0.029(11)
C126 0.049(9) 0.051(12) 0.048(9) -0.012(9) 0.023(7) -0.018(9)
C131 0.025(6) 0.019(7) 0.017(6) -0.005(5) 0.005(5) 0.001(6)
C132 0.025(6) 0.038(10) 0.039(8) -0.012(7) -0.001(6) 0.017(6)
C133 0.042(8) 0.057(11) 0.034(8) -0.004(8) 0.008(6) 0.024(8)
C134 0.048(9) 0.041(11) 0.048(9) -0.012(8) 0.025(7) 0.001(8)
C135 0.070(10) 0.033(10) 0.025(7) -0.007(7) 0.016(7) 0.009(8)
C136 0.026(6) 0.027(8) 0.038(8) -0.002(6) 0.001(6) -0.001(6)
C211 0.031(7) 0.014(7) 0.037(8) -0.001(6) -0.009(6) -0.009(6)
C212 0.036(8) 0.056(12) 0.043(9) -0.019(8) 0.002(7) -0.001(8)
C213 0.053(9) 0.018(9) 0.085(12) -0.015(8) -0.014(9) -0.022(8)
C214 0.043(8) 0.035(10) 0.063(10) 0.007(8) -0.001(7) -0.015(8)
C215 0.025(7) 0.029(9) 0.046(8) 0.000(7) 0.007(6) -0.008(6)
C221 0.033(7) 0.018(8) 0.055(9) 0.005(7) -0.002(6) 0.000(6)
C222 0.052(9) 0.058(12) 0.046(9) 0.000(9) -0.012(7) 0.006(9)
C223 0.058(10) 0.051(13) 0.091(14) -0.017(11) -0.007(10) 0.029(10)
C224 0.057(11) 0.057(14) 0.096(15) -0.009(12) 0.005(10) 0.027(10)
C225 0.069(11) 0.080(16) 0.061(11) -0.033(11) 0.027(9) -0.012(11)
C226 0.054(9) 0.037(10) 0.043(9) 0.003(8) -0.008(7) -0.001(8)
C231 0.018(6) 0.037(9) 0.027(6) 0.012(7) -0.001(5) -0.008(6)
C232 0.030(7) 0.036(10) 0.044(8) -0.004(7) -0.008(6) -0.011(7)
C233 0.041(8) 0.070(13) 0.026(7) 0.001(8) -0.010(6) 0.006(9)
C234 0.042(8) 0.051(11) 0.046(9) 0.028(8) 0.001(7) 0.006(8)
C235 0.042(8) 0.046(11) 0.045(8) 0.029(8) -0.009(7) -0.002(8)
C236 0.044(8) 0.056(12) 0.029(8) 0.000(8) -0.001(6) 0.006(8)
C311 0.018(6) 0.046(10) 0.037(8) 0.012(7) 0.011(5) -0.007(6)
C312 0.029(7) 0.048(10) 0.031(7) -0.004(7) 0.008(6) 0.000(7)
C313 0.038(8) 0.037(10) 0.037(8) -0.006(7) 0.017(6) 0.009(7)
C314 0.038(8) 0.049(11) 0.046(9) -0.004(8) 0.016(7) -0.012(8)
C315 0.029(7) 0.022(8) 0.039(8) 0.012(6) 0.001(6) 0.004(6)
C321 0.020(6) 0.048(11) 0.035(7) 0.008(7) 0.006(5) 0.001(7)
C322 0.033(7) 0.046(10) 0.036(8) 0.015(8) -0.001(6) 0.000(8)
C323 0.050(9) 0.047(11) 0.043(9) 0.000(9) -0.003(7) 0.005(8)
C324 0.083(12) 0.094(17) 0.025(8) -0.011(10) 0.000(8) 0.047(12)
C325 0.101(13) 0.045(12) 0.024(8) 0.011(8) 0.015(8) -0.005(11)
C326 0.045(8) 0.045(11) 0.046(9) 0.019(8) 0.008(7) -0.002(8)
C331 0.029(7) 0.023(8) 0.036(8) 0.014(6) 0.006(6) 0.001(6)
C332 0.050(9) 0.047(11) 0.038(8) 0.004(8) 0.029(7) -0.002(8)
C333 0.050(9) 0.034(11) 0.080(12) 0.021(10) 0.017(9) -0.021(9)
C334 0.073(12) 0.036(11) 0.068(12) -0.009(9) -0.002(10) -0.019(10)
C335 0.066(11) 0.042(12) 0.074(12) 0.013(10) 0.013(10) 0.016(10)
C336 0.046(8) 0.031(10) 0.040(8) 0.009(7) 0.021(7) 0.008(8)

loop_
_atom_type_symbol
_atom_type_description
_atom_type_scat_dispersion_real
_atom_type_scat_dispersion_imag
_atom_type_scat_source
C C 0.0033 0.0016 'International Tables Vol C Tables 4.2.6.8 and 6.1.1.4'
H H 0.0000 0.0000 'International Tables Vol C Tables 4.2.6.8 and 6.1.1.4'
B B 0.0013 0.0007 'International Tables Vol C Tables 4.2.6.8 and 6.1.1.4'
N N 0.0061 0.0033 'International Tables Vol C Tables 4.2.6.8 and 6.1.1.4'
F F 0.0171 0.0103 'International Tables Vol C Tables 4.2.6.8 and 6.1.1.4'
P P 0.1023 0.0942 'International Tables Vol C Tables 4.2.6.8 and 6.1.1.4'
Cl Cl 0.1484 0.1585 'International Tables Vol C Tables 4.2.6.8 and 6.1.1.4'
Cu Cu 0.3201 1.2651 'International Tables Vol C Tables 4.2.6.8 and 6.1.1.4'
Au Au -2.0133 8.8022 'International Tables Vol C Tables 4.2.6.8 and 6.1.1.4'

loop_
_geom_angle_atom_site_label_1
_geom_angle_atom_site_label_2
_geom_angle_atom_site_label_3
_geom_angle
_geom_angle_site_symmetry_1
_geom_angle_site_symmetry_3
_geom_angle_publ_flag
C1 Au1 P1 174.51(10) . . ?
C1 Au1 Au1 49.4(3) . 2_556 ?
P1 Au1 Au1 131.51(8) . 2_556 ?
C1 Au1 Au2 48.5(2) . . ?
P1 Au1 Au2 126.82(8) . . ?
Au1 Au1 Au2 88.373(16) 2_556 . ?
C1 Au1 Au3 48.7(2) . . ?
P1 Au1 Au3 133.57(8) . . ?
Au1 Au1 Au3 90.910(16) 2_556 . ?
Au2 Au1 Au3 60.051(16) . . ?
C1 Au1 Cu1 94.5(3) . . ?
P1 Au1 Cu1 84.04(9) . . ?
Au1 Au1 Cu1 143.75(3) 2_556 . ?
Au2 Au1 Cu1 59.33(3) . . ?
Au3 Au1 Cu1 59.95(3) . . ?
C1 Au2 P2 175.2(4) . . ?
C1 Au2 Au3 50.66(16) . 2_556 ?
P2 Au2 Au3 129.67(8) . 2_556 ?
C1 Au2 Cu1 95.56(13) . . ?
P2 Au2 Cu1 83.61(8) . . ?
Au3 Au2 Cu1 145.98(4) 2_556 . ?
C1 Au2 Au1 47.9(4) . . ?
P2 Au2 Au1 134.47(8) . . ?
Au3 Au2 Au1 91.64(2) 2_556 . ?
Cu1 Au2 Au1 61.15(3) . . ?
C1 Au2 Au3 48.67(17) . . ?
P2 Au2 Au3 127.48(8) . . ?
Au3 Au2 Au3 88.966(17) 2_556 . ?
Cu1 Au2 Au3 60.57(3) . . ?
Au1 Au2 Au3 60.093(18) . . ?
C1 Au3 P3 175.0(4) . . ?
C1 Au3 Au2 50.29(14) . 2_556 ?
P3 Au3 Au2 131.25(8) . 2_556 ?
C1 Au3 Au2 48.33(15) . . ?
P3 Au3 Au2 133.21(9) . . ?
Au2 Au3 Au2 90.872(17) 2_556 . ?
C1 Au3 Au1 47.8(4) . . ?
P3 Au3 Au1 127.68(9) . . ?
Au2 Au3 Au1 88.79(2) 2_556 . ?
Au2 Au3 Au1 59.856(18) . . ?
C1 Au3 Cu1 94.45(15) . . ?
P3 Au3 Cu1 83.75(9) . . ?
Au2 Au3 Cu1 144.71(4) 2_556 . ?
Au2 Au3 Cu1 59.53(3) . . ?
Au1 Au3 Cu1 60.72(3) . . ?
N1 Cu1 N2 105.7(4) . . ?
N1 Cu1 N3 104.2(4) . . ?
N2 Cu1 N3 106.3(4) . . ?
N1 Cu1 Au2 104.9(2) . . ?
N2 Cu1 Au2 84.9(3) . . ?
N3 Cu1 Au2 144.4(3) . . ?
N1 Cu1 Au3 144.2(3) . . ?
N2 Cu1 Au3 104.9(3) . . ?
N3 Cu1 Au3 84.5(3) . . ?
Au2 Cu1 Au3 59.90(3) . . ?
N1 Cu1 Au1 84.9(3) . . ?
N2 Cu1 Au1 144.4(3) . . ?
N3 Cu1 Au1 103.6(3) . . ?
Au2 Cu1 Au1 59.51(3) . . ?
Au3 Cu1 Au1 59.34(3) . . ?
Au1 C1 Au1 81.2(6) 2_556 . ?
Au1 C1 Au2 132.7(4) 2_556 . ?
Au1 C1 Au2 83.54(16) . . ?
Au1 C1 Au2 83.54(16) 2_556 2_556 ?
Au1 C1 Au2 132.7(4) . 2_556 ?
Au2 C1 Au2 136.3(8) . 2_556 ?
Au1 C1 Au3 83.51(13) 2_556 2_556 ?
Au1 C1 Au3 138.5(4) . 2_556 ?
Au2 C1 Au3 79.1(3) . 2_556 ?
Au2 C1 Au3 83.0(3) 2_556 2_556 ?
Au1 C1 Au3 138.5(4) 2_556 . ?
Au1 C1 Au3 83.51(13) . . ?
Au2 C1 Au3 83.0(3) . . ?
Au2 C1 Au3 79.1(3) 2_556 . ?
Au3 C1 Au3 130.5(8) 2_556 . ?
C121 P1 C131 107.0(6) . . ?
C121 P1 C111 107.5(5) . . ?
C131 P1 C111 103.3(5) . . ?
C121 P1 Au1 111.9(4) . . ?
C131 P1 Au1 117.9(4) . . ?
C111 P1 Au1 108.5(4) . . ?
C221 P2 C231 108.0(6) . . ?
C221 P2 C211 107.6(6) . . ?
C231 P2 C211 103.6(5) . . ?
C221 P2 Au2 110.2(4) . . ?
C231 P2 Au2 117.9(5) . . ?
C211 P2 Au2 109.0(4) . . ?
C331 P3 C311 105.1(6) . . ?
C331 P3 C321 107.6(6) . . ?
C311 P3 C321 104.3(6) . . ?
C331 P3 Au3 116.4(4) . . ?
C311 P3 Au3 108.2(4) . . ?
C321 P3 Au3 114.2(4) . . ?
C111 N1 C115 117.6(11) . . ?
C111 N1 Cu1 128.7(8) . . ?
C115 N1 Cu1 113.6(9) . . ?
C215 N2 C211 113.7(11) . . ?
C215 N2 Cu1 115.6(9) . . ?
C211 N2 Cu1 130.6(8) . . ?
C311 N3 C315 117.4(10) . . ?
C311 N3 Cu1 128.5(8) . . ?
C315 N3 Cu1 114.2(8) . . ?
N1 C111 C112 123.1(11) . . ?
N1 C111 P1 117.2(9) . . ?
C112 C111 P1 119.3(10) . . ?
C113 C112 C111 118.4(13) . . ?
C114 C113 C112 119.2(12) . . ?
C113 C114 C115 119.2(12) . . ?
N1 C115 C114 122.2(13) . . ?
C126 C121 C122 118.5(13) . . ?
C126 C121 P1 123.0(10) . . ?
C122 C121 P1 118.4(11) . . ?
C123 C122 C121 120.4(14) . . ?
C124 C123 C122 119.6(14) . . ?
C123 C124 C125 122.5(15) . . ?
C126 C125 C124 117.4(16) . . ?
C125 C126 C121 121.6(14) . . ?
C132 C131 C136 118.1(10) . . ?
C132 C131 P1 124.0(9) . . ?
C136 C131 P1 117.8(9) . . ?
C131 C132 C133 121.9(12) . . ?
C134 C133 C132 121.2(13) . . ?
C133 C134 C135 119.3(12) . . ?
C136 C135 C134 120.3(13) . . ?
C135 C136 C131 118.9(12) . . ?
C212 C211 N2 124.5(11) . . ?
C212 C211 P2 122.8(10) . . ?
N2 C211 P2 112.5(9) . . ?
C211 C212 C213 119.7(13) . . ?
C214 C213 C212 117.4(13) . . ?
C215 C214 C213 116.8(12) . . ?
N2 C215 C214 126.8(13) . . ?
C222 C221 C226 119.0(13) . . ?
C222 C221 P2 118.7(11) . . ?
C226 C221 P2 122.2(11) . . ?
C223 C222 C221 121.0(15) . . ?
C224 C223 C222 123.0(16) . . ?
C225 C224 C223 117.1(16) . . ?
C224 C225 C226 123.2(16) . . ?
C221 C226 C225 116.4(14) . . ?
C232 C231 C236 117.6(13) . . ?
C232 C231 P2 123.6(11) . . ?
C236 C231 P2 118.7(9) . . ?
C231 C232 C233 121.1(13) . . ?
C234 C233 C232 119.6(13) . . ?
C233 C234 C235 120.9(14) . . ?
C234 C235 C236 117.6(14) . . ?
C231 C236 C235 123.1(13) . . ?
N3 C311 C312 121.5(12) . . ?
N3 C311 P3 116.1(9) . . ?
C312 C311 P3 122.4(10) . . ?
C313 C312 C311 121.6(13) . . ?
C312 C313 C314 119.6(12) . . ?
C313 C314 C315 115.0(13) . . ?
N3 C315 C314 124.8(12) . . ?
C326 C321 C322 118.9(12) . . ?
C326 C321 P3 125.2(11) . . ?
C322 C321 P3 116.0(10) . . ?
C323 C322 C321 119.8(13) . . ?
C322 C323 C324 118.5(15) . . ?
C325 C324 C323 120.0(14) . . ?
C324 C325 C326 121.5(15) . . ?
C325 C326 C321 121.2(15) . . ?
C332 C331 C336 116.8(13) . . ?
C332 C331 P3 123.9(11) . . ?
C336 C331 P3 119.3(9) . . ?
C331 C332 C333 122.0(13) . . ?
C334 C333 C332 120.3(14) . . ?
C333 C334 C335 119.9(16) . . ?
C336 C335 C334 121.0(16) . . ?
C335 C336 C331 120.0(13) . . ?
F1 B1 F4 109.4(16) . . ?
F1 B1 F2 110.6(16) . . ?
F4 B1 F2 113.1(15) . . ?
F1 B1 F3 108.0(15) . . ?
F4 B1 F3 109.6(14) . . ?
F2 B1 F3 105.9(15) . . ?
F6 B2 F6 128.5(16) . 2_556 ?
F6 B2 F5 115.8(8) . . ?
F6 B2 F5 115.8(8) 2_556 . ?
F6 B2 F8 45.6(8) . 2_556 ?
F6 B2 F8 112.9(10) 2_556 2_556 ?
F5 B2 F8 111.0(8) . 2_556 ?
F6 B2 F8 112.9(10) . . ?
F6 B2 F8 45.6(8) 2_556 . ?
F5 B2 F8 111.0(8) . . ?
F8 B2 F8 138.0(16) 2_556 . ?
F6 B2 F7 107.5(9) . . ?
F6 B2 F7 59.0(8) 2_556 . ?
F5 B2 F7 104.2(8) . . ?
F8 B2 F7 64.9(8) 2_556 . ?
F8 B2 F7 104.4(8) . . ?
F6 B2 F7 59.0(8) . 2_556 ?
F6 B2 F7 107.5(9) 2_556 2_556 ?
F5 B2 F7 104.2(8) . 2_556 ?
F8 B2 F7 104.4(8) 2_556 2_556 ?
F8 B2 F7 64.9(8) . 2_556 ?
F7 B2 F7 151.6(16) . 2_556 ?
F8 F6 B2 69.6(8) 2_556 . ?
F8 F6 F7 132.7(13) 2_556 2_556 ?
B2 F6 F7 63.5(6) . 2_556 ?
F6 F7 B2 57.4(6) 2_556 . ?
F6 F7 F8 104.5(11) 2_556 2_556 ?
B2 F7 F8 56.4(6) . 2_556 ?
F6 F8 B2 64.9(8) 2_556 . ?
F6 F8 F7 119.6(13) 2_556 2_556 ?
B2 F8 F7 58.7(6) . 2_556 ?
F12 B3 F12 174(2) 2_656 . ?
F12 B3 F9 117.9(9) 2_656 2_656 ?
F12 B3 F9 62.9(9) . 2_656 ?
F12 B3 F9 62.9(9) 2_656 . ?
F12 B3 F9 117.9(9) . . ?
F9 B3 F9 168(2) 2_656 . ?
F12 B3 F10 112.2(11) 2_656 2_656 ?
F12 B3 F10 62.4(12) . 2_656 ?
F9 B3 F10 108.5(10) 2_656 2_656 ?
F9 B3 F10 80.7(12) . 2_656 ?
F12 B3 F10 62.4(12) 2_656 . ?
F12 B3 F10 112.2(11) . . ?
F9 B3 F10 80.7(12) 2_656 . ?
F9 B3 F10 108.5(10) . . ?
F10 B3 F10 80.8(17) 2_656 . ?
F12 B3 F11 76.8(12) 2_656 . ?
F12 B3 F11 108.5(11) . . ?
F9 B3 F11 63.5(12) 2_656 . ?
F9 B3 F11 106.6(11) . . ?
F10 B3 F11 170.7(10) 2_656 . ?
F10 B3 F11 101.8(8) . . ?
F12 B3 F11 108.5(11) 2_656 2_656 ?
F12 B3 F11 76.8(12) . 2_656 ?
F9 B3 F11 106.6(11) 2_656 2_656 ?
F9 B3 F11 63.5(12) . 2_656 ?
F10 B3 F11 101.8(8) 2_656 2_656 ?
F10 B3 F11 170.7(10) . 2_656 ?
F11 B3 F11 77.0(17) . 2_656 ?
B3 F9 F12 57.7(7) . 2_656 ?
B3 F9 F11 61.5(10) . 2_656 ?
F12 F9 F11 103.4(15) 2_656 2_656 ?
B3 F9 F10 51.5(8) . 2_656 ?
F12 F9 F10 90.4(12) 2_656 2_656 ?
F11 F9 F10 85.3(9) 2_656 2_656 ?
B3 F10 F12 55.3(7) . 2_656 ?
B3 F10 F9 47.8(6) . 2_656 ?
F12 F10 F9 89.7(10) 2_656 2_656 ?
B3 F11 F9 55.0(7) . 2_656 ?
B3 F11 F12 48.4(6) . 2_656 ?
F9 F11 F12 91.1(10) 2_656 2_656 ?
B3 F11 F11 51.5(9) . 2_656 ?
F9 F11 F11 85.8(12) 2_656 2_656 ?
F12 F11 F11 79.3(11) 2_656 2_656 ?
B3 F12 F9 59.4(7) . 2_656 ?
B3 F12 F10 62.3(10) . 2_656 ?
F9 F12 F10 105.9(14) 2_656 2_656 ?
B3 F12 F11 54.8(9) . 2_656 ?
F9 F12 F11 91.3(12) 2_656 2_656 ?
F10 F12 F11 89.6(10) 2_656 2_656 ?
Cl1 C1S Cl2 113(2) . . ?
C2S C2S Cl4 75.9(16) 2_656 2_656 ?
C2S C2S Cl3 63.6(11) 2_656 . ?
Cl4 C2S Cl3 136(2) 2_656 . ?
C2S C2S Cl4 52.2(12) 2_656 . ?
Cl4 C2S Cl4 40.3(11) 2_656 . ?
Cl3 C2S Cl4 113.6(18) . . ?
C2S Cl3 C2S 53(2) 2_656 . ?
Cl4 Cl4 C2S 85.3(15) 2_656 2_656 ?
Cl4 Cl4 C2S 54.4(12) 2_656 . ?
C2S Cl4 C2S 52(2) 2_656 . ?
Cl5 C3S Cl6 120.0(13) . . ?
Cl7 C4S Cl8 103.6(15) . . ?
C13S C12S C11S 97.3(9) . . ?
C12S C13S C14S 97.4(8) . . ?
C15S C14S C13S 98.2(9) . . ?
C14S C15S C16S 102.4(9) . . ?

loop_
_geom_bond_atom_site_label_1
_geom_bond_atom_site_label_2
_geom_bond_distance
_geom_bond_site_symmetry_2
_geom_bond_publ_flag
Au1 C1 2.137(13) . ?
Au1 P1 2.256(3) . ?
Au1 Au1 2.7814(9) 2_556 ?
Au1 Au2 2.8604(7) . ?
Au1 Au3 2.8672(7) . ?
Au1 Cu1 2.9074(15) . ?
Au2 C1 2.157(6) . ?
Au2 P2 2.255(3) . ?
Au2 Au3 2.7529(6) 2_556 ?
Au2 Cu1 2.8550(14) . ?
Au2 Au3 2.8660(6) . ?
Au3 C1 2.168(7) . ?
Au3 P3 2.252(3) . ?
Au3 Au2 2.7529(6) 2_556 ?
Au3 Cu1 2.8852(14) . ?
Cu1 N1 2.095(10) . ?
Cu1 N2 2.095(11) . ?
Cu1 N3 2.117(9) . ?
C1 Au1 2.137(13) 2_556 ?
C1 Au2 2.157(6) 2_556 ?
C1 Au3 2.168(7) 2_556 ?
P1 C121 1.801(13) . ?
P1 C131 1.817(11) . ?
P1 C111 1.825(11) . ?
P2 C221 1.780(14) . ?
P2 C231 1.806(12) . ?
P2 C211 1.823(12) . ?
P3 C331 1.794(13) . ?
P3 C311 1.823(13) . ?
P3 C321 1.824(13) . ?
N1 C111 1.344(15) . ?
N1 C115 1.362(14) . ?
N2 C215 1.343(14) . ?
N2 C211 1.366(14) . ?
N3 C311 1.343(14) . ?
N3 C315 1.348(14) . ?
C111 C112 1.413(16) . ?
C112 C113 1.394(16) . ?
C113 C114 1.376(19) . ?
C114 C115 1.412(17) . ?
C121 C126 1.387(18) . ?
C121 C122 1.390(16) . ?
C122 C123 1.380(18) . ?
C123 C124 1.31(2) . ?
C124 C125 1.43(2) . ?
C125 C126 1.345(19) . ?
C131 C132 1.363(14) . ?
C131 C136 1.390(15) . ?
C132 C133 1.371(16) . ?
C133 C134 1.299(17) . ?
C134 C135 1.409(18) . ?
C135 C136 1.385(15) . ?
C211 C212 1.361(17) . ?
C212 C213 1.407(18) . ?
C213 C214 1.392(18) . ?
C214 C215 1.386(18) . ?
C221 C222 1.389(18) . ?
C221 C226 1.400(17) . ?
C222 C223 1.372(19) . ?
C223 C224 1.37(2) . ?
C224 C225 1.34(2) . ?
C225 C226 1.47(2) . ?
C231 C232 1.354(15) . ?
C231 C236 1.371(18) . ?
C232 C233 1.403(18) . ?
C233 C234 1.37(2) . ?
C234 C235 1.366(18) . ?
C235 C236 1.395(17) . ?
C311 C312 1.383(16) . ?
C312 C313 1.357(16) . ?
C313 C314 1.410(17) . ?
C314 C315 1.423(16) . ?
C321 C326 1.373(17) . ?
C321 C322 1.395(18) . ?
C322 C323 1.388(17) . ?
C323 C324 1.41(2) . ?
C324 C325 1.34(2) . ?
C325 C326 1.345(19) . ?
C331 C332 1.379(16) . ?
C331 C336 1.404(17) . ?
C332 C333 1.390(19) . ?
C333 C334 1.316(19) . ?
C334 C335 1.39(2) . ?
C335 C336 1.37(2) . ?
B1 F1 1.305(19) . ?
B1 F4 1.343(19) . ?
B1 F2 1.36(2) . ?
B1 F3 1.391(18) . ?
B2 F6 1.312(11) . ?
B2 F6 1.312(11) 2_556 ?
B2 F5 1.337(14) . ?
B2 F8 1.358(12) 2_556 ?
B2 F8 1.358(12) . ?
B2 F7 1.393(12) . ?
B2 F7 1.393(12) 2_556 ?
F6 F8 1.035(18) 2_556 ?
F6 F7 1.334(19) 2_556 ?
F7 F6 1.334(19) 2_556 ?
F7 F8 1.48(2) 2_556 ?
F8 F6 1.035(18) 2_556 ?
F8 F7 1.48(2) 2_556 ?
B3 F12 1.290(13) 2_656 ?
B3 F12 1.290(13) . ?
B3 F9 1.313(13) 2_656 ?
B3 F9 1.313(13) . ?
B3 F10 1.389(14) 2_656 ?
B3 F10 1.389(14) . ?
B3 F11 1.410(15) . ?
B3 F11 1.410(15) 2_656 ?
F9 F12 1.36(2) 2_656 ?
F9 F11 1.44(3) 2_656 ?
F9 F10 1.75(3) 2_656 ?
F10 F12 1.39(3) 2_656 ?
F10 F9 1.75(3) 2_656 ?
F11 F9 1.44(3) 2_656 ?
F11 F12 1.68(3) 2_656 ?
F11 F11 1.75(4) 2_656 ?
F12 F9 1.36(2) 2_656 ?
F12 F10 1.39(3) 2_656 ?
F12 F11 1.68(3) 2_656 ?
C1S Cl1 1.73(4) . ?
C1S Cl2 1.77(3) . ?
C2S C2S 1.45(6) 2_656 ?
C2S Cl4 1.46(4) 2_656 ?
C2S Cl3 1.63(3) . ?
C2S Cl4 1.79(3) . ?
Cl3 C2S 1.63(3) 2_656 ?
Cl4 Cl4 1.159(19) 2_656 ?
Cl4 C2S 1.46(4) 2_656 ?
C3S Cl5 1.61(2) . ?
C3S Cl6 1.78(2) . ?
C4S Cl7 1.640(17) . ?
C4S Cl8 1.642(17) . ?
C11S C12S 1.474(10) . ?
C12S C13S 1.452(10) . ?
C13S C14S 1.458(10) . ?
C14S C15S 1.413(10) . ?
C15S C16S 1.421(9) . ?
